data_7702299
loop_
_publ_author_name
'Doris Huerlander'
'Roland Frohlich'
'Gerhard Erker'

_publ_section_title
;
 Synthesis and structural characterization of Group 4 metallocene
 complexes that contain remote carboxamide functionalities at their
 Cp-side chains
;
_journal_name_full 'Journal of the Chemical Society, Dalton Transactions'
_journal_page_first 1513
_journal_page_last 1520
_journal_paper_doi 10.1039/B106026K
_journal_year 2002
_chemical_formula_sum 'C12 H17 N O'
_chemical_formula_weight 191.27
_space_group_IT_number 61
_space_group_name_Hall '-P 2ac 2ab'
_space_group_name_H-M_alt 'P b c a'
_symmetry_cell_setting orthorhombic
_symmetry_space_group_name_H-M 'P b c a'
_atom_sites_solution_hydrogens geom
_atom_sites_solution_primary direct
_atom_sites_solution_secondary difmap
_cell_angle_alpha 90.00
_cell_angle_beta 90.00
_cell_angle_gamma 90.00
_cell_formula_units_Z 8
_cell_length_a 7.715(1)
_cell_length_b 11.021(1)
_cell_length_c 26.172(3)
_cell_measurement_reflns_used 25
_cell_measurement_temperature 223(2)
_cell_measurement_theta_max 45.84
_cell_measurement_theta_min 40.35
_cell_volume 2225.3(4)
_computing_cell_refinement 'Express (Nonius B.V., 1994)'
_computing_data_collection 'Express (Nonius B.V., 1994)'
_computing_data_reduction 'MolEN (Fair, 1990)'
_computing_molecular_graphics 'SCHAKAL (Keller, 1997)'
_computing_publication_material 'SHELXL-97 (Sheldrick, 1997)'
_computing_structure_refinement 'SHELXL-97 (Sheldrick, 1997)'
_computing_structure_solution 'SHELXS-97 (Sheldrick, 1990)'
_diffrn_ambient_temperature 223(2)
_diffrn_measured_fraction_theta_full 1.000
_diffrn_measured_fraction_theta_max 1.000
_diffrn_measurement_device_type 'Enraf Nonius CAD4'
_diffrn_measurement_method '\w/2\q scans'
_diffrn_radiation_monochromator graphite
_diffrn_radiation_source 'fine-focus sealed tube'
_diffrn_radiation_type CuK\a
_diffrn_radiation_wavelength 1.54178
_diffrn_reflns_av_R_equivalents 0.0000
_diffrn_reflns_av_sigmaI/netI 0.0166
_diffrn_reflns_limit_h_max 0
_diffrn_reflns_limit_h_min -9
_diffrn_reflns_limit_k_max 0
_diffrn_reflns_limit_k_min -13
_diffrn_reflns_limit_l_max 32
_diffrn_reflns_limit_l_min 0
_diffrn_reflns_number 2268
_diffrn_reflns_theta_full 74.29
_diffrn_reflns_theta_max 74.29
_diffrn_reflns_theta_min 3.38
_diffrn_standards_decay_% 1.3
_diffrn_standards_interval_count 250
_diffrn_standards_interval_time 120
_diffrn_standards_number 3
_exptl_absorpt_coefficient_mu 0.563
_exptl_absorpt_correction_T_max 0.9203
_exptl_absorpt_correction_T_min 0.8272
_exptl_absorpt_correction_type 'empirical via \y scan data'
_exptl_crystal_colour yellow
_exptl_crystal_density_diffrn 1.142
_exptl_crystal_density_method 'not measured'
_exptl_crystal_description plate
_exptl_crystal_F_000 832
_exptl_crystal_size_max 0.35
_exptl_crystal_size_mid 0.30
_exptl_crystal_size_min 0.15
_refine_diff_density_max 0.275
_refine_diff_density_min -0.233
_refine_diff_density_rms 0.061
_refine_ls_extinction_coef 0.0077(10)
_refine_ls_extinction_expression Fc^*^=kFc[1+0.001xFc^2^\l^3^/sin(2\q)]^-1/4^
_refine_ls_extinction_method SHELXL
_refine_ls_goodness_of_fit_ref 1.008
_refine_ls_hydrogen_treatment 'refined as riding atoms'
_refine_ls_matrix_type full
_refine_ls_number_parameters 131
_refine_ls_number_reflns 2268
_refine_ls_number_restraints 0
_refine_ls_restrained_S_all 1.008
_refine_ls_R_factor_all 0.0678
_refine_ls_R_factor_gt 0.0580
_refine_ls_shift/su_max 0.000
_refine_ls_shift/su_mean 0.000
_refine_ls_structure_factor_coef Fsqd
_refine_ls_weighting_details 'calc w=1/[\s^2^(Fo^2^)+(0.1280P)^2^+0.5048P] where P=(Fo^2^+2Fc^2^)/3'
_refine_ls_weighting_scheme calc
_refine_ls_wR_factor_gt 0.1701
_refine_ls_wR_factor_ref 0.1819
_reflns_number_gt 1898
_reflns_number_total 2268
_reflns_threshold_expression >2sigma(I)
_cod_data_source_file b106026k.cif
_cod_data_source_block erk1550
_cod_original_sg_symbol_H-M Pbca
_cod_database_code 7702299

loop_
_symmetry_equiv_pos_as_xyz
'x, y, z'
'-x+1/2, -y, z+1/2'
'-x, y+1/2, -z+1/2'
'x+1/2, -y+1/2, -z'
'-x, -y, -z'
'x-1/2, y, -z-1/2'
'x, -y-1/2, z-1/2'
'-x-1/2, y-1/2, z'

loop_
_atom_site_label
_atom_site_type_symbol
_atom_site_fract_x
_atom_site_fract_y
_atom_site_fract_z
_atom_site_U_iso_or_equiv
_atom_site_adp_type
_atom_site_occupancy
_atom_site_symmetry_multiplicity
_atom_site_calc_flag
_atom_site_refinement_flags
_atom_site_disorder_assembly
_atom_site_disorder_group
N1 N 0.42673(18) 0.73986(13) 0.20058(5) 0.0440(4) Uani 1 1 d . . .
C11 C 0.5715(3) 0.82402(18) 0.20615(8) 0.0596(6) Uani 1 1 d . . .
H11A H 0.6722 0.7918 0.1886 0.089 Uiso 1 1 calc R . .
H11B H 0.5982 0.8343 0.2421 0.089 Uiso 1 1 calc R . .
H11C H 0.5405 0.9019 0.1915 0.089 Uiso 1 1 calc R . .
C12 C 0.4390(3) 0.62693(17) 0.22903(7) 0.0535(5) Uani 1 1 d . . .
H12A H 0.3257 0.5889 0.2306 0.080 Uiso 1 1 calc R . .
H12B H 0.4795 0.6437 0.2634 0.080 Uiso 1 1 calc R . .
H12C H 0.5198 0.5729 0.2121 0.080 Uiso 1 1 calc R . .
C2 C 0.29624(19) 0.75500(14) 0.16654(6) 0.0370(4) Uani 1 1 d . . .
O2 O 0.18228(15) 0.67787(11) 0.16188(5) 0.0480(4) Uani 1 1 d . . .
C3 C 0.29556(19) 0.87062(14) 0.13532(6) 0.0388(4) Uani 1 1 d . . .
H3A H 0.4046 0.8770 0.1163 0.047 Uiso 1 1 calc R . .
H3B H 0.2875 0.9407 0.1583 0.047 Uiso 1 1 calc R . .
C4 C 0.1435(2) 0.87257(15) 0.09796(7) 0.0443(4) Uani 1 1 d . . .
H4A H 0.1598 0.8083 0.0725 0.053 Uiso 1 1 calc R . .
H4B H 0.0362 0.8552 0.1166 0.053 Uiso 1 1 calc R . .
C5 C 0.1253(2) 0.99198(15) 0.07100(5) 0.0382(4) Uani 1 1 d . . .
C51 C 0.2742(2) 1.02862(17) 0.03769(7) 0.0471(5) Uani 1 1 d . . .
H51A H 0.2488 1.1059 0.0217 0.071 Uiso 1 1 calc R . .
H51B H 0.2922 0.9675 0.0115 0.071 Uiso 1 1 calc R . .
H51C H 0.3782 1.0361 0.0583 0.071 Uiso 1 1 calc R . .
C6 C -0.0178(2) 1.06223(14) 0.07645(6) 0.0379(4) Uani 1 1 d . . .
C7 C -0.0548(2) 1.17902(15) 0.05214(6) 0.0432(4) Uani 1 1 d . . .
H7 H 0.0177 1.2197 0.0289 0.052 Uiso 1 1 calc R . .
C8 C -0.2101(2) 1.21830(16) 0.06877(7) 0.0497(5) Uani 1 1 d . . .
H8 H -0.2636 1.2913 0.0590 0.060 Uiso 1 1 calc R . .
C9 C -0.2818(2) 1.13057(16) 0.10397(7) 0.0495(5) Uani 1 1 d . . .
H9 H -0.3889 1.1373 0.1208 0.059 Uiso 1 1 calc R . .
C10 C -0.1697(2) 1.03774(15) 0.10861(6) 0.0437(4) Uani 1 1 d . . .
H10 H -0.1860 0.9686 0.1291 0.052 Uiso 1 1 calc R . .

loop_
_atom_site_aniso_label
_atom_site_aniso_U_11
_atom_site_aniso_U_22
_atom_site_aniso_U_33
_atom_site_aniso_U_23
_atom_site_aniso_U_13
_atom_site_aniso_U_12
N1 0.0425(8) 0.0462(8) 0.0433(8) 0.0032(5) -0.0066(6) -0.0007(6)
C11 0.0566(11) 0.0576(11) 0.0645(11) 0.0022(9) -0.0204(9) -0.0112(9)
C12 0.0548(10) 0.0570(11) 0.0488(9) 0.0100(8) -0.0069(8) 0.0037(8)
C2 0.0355(7) 0.0400(8) 0.0353(7) -0.0050(6) 0.0020(6) 0.0034(6)
O2 0.0432(7) 0.0471(7) 0.0538(7) 0.0073(5) -0.0042(5) -0.0061(5)
C3 0.0355(8) 0.0400(9) 0.0411(8) -0.0019(6) -0.0026(6) 0.0023(6)
C4 0.0385(8) 0.0405(9) 0.0538(9) 0.0007(7) -0.0096(7) -0.0005(6)
C5 0.0364(8) 0.0403(8) 0.0379(8) -0.0019(6) -0.0081(6) -0.0035(6)
C51 0.0410(9) 0.0531(10) 0.0471(9) 0.0013(7) -0.0007(7) -0.0011(7)
C6 0.0387(8) 0.0381(8) 0.0370(7) -0.0008(6) -0.0069(6) -0.0029(6)
C7 0.0491(9) 0.0415(9) 0.0391(8) 0.0019(6) -0.0072(6) -0.0018(7)
C8 0.0559(10) 0.0442(9) 0.0492(10) -0.0020(7) -0.0097(8) 0.0111(8)
C9 0.0435(9) 0.0552(11) 0.0498(9) -0.0071(8) -0.0014(7) 0.0040(8)
C10 0.0413(8) 0.0435(9) 0.0463(9) 0.0014(6) -0.0024(7) -0.0038(7)

loop_
_atom_type_symbol
_atom_type_description
_atom_type_scat_dispersion_real
_atom_type_scat_dispersion_imag
_atom_type_scat_source
C C 0.0181 0.0091 'International Tables Vol C Tables 4.2.6.8 and 6.1.1.4'
H H 0.0000 0.0000 'International Tables Vol C Tables 4.2.6.8 and 6.1.1.4'
N N 0.0311 0.0180 'International Tables Vol C Tables 4.2.6.8 and 6.1.1.4'
O O 0.0492 0.0322 'International Tables Vol C Tables 4.2.6.8 and 6.1.1.4'

loop_
_geom_angle_atom_site_label_1
_geom_angle_atom_site_label_2
_geom_angle_atom_site_label_3
_geom_angle
_geom_angle_site_symmetry_1
_geom_angle_site_symmetry_3
C2 N1 C12 119.39(14) . .
C2 N1 C11 123.80(14) . .
C12 N1 C11 116.32(14) . .
O2 C2 N1 120.78(15) . .
O2 C2 C3 121.75(13) . .
N1 C2 C3 117.47(13) . .
C2 C3 C4 111.10(13) . .
C5 C4 C3 112.69(13) . .
C6 C5 C51 122.14(15) . .
C6 C5 C4 121.87(15) . .
C51 C5 C4 116.00(14) . .
C5 C6 C7 127.94(15) . .
C5 C6 C10 127.25(15) . .
C7 C6 C10 104.81(14) . .
C8 C7 C6 108.39(16) . .
C7 C8 C9 109.35(15) . .
C10 C9 C8 108.69(16) . .
C9 C10 C6 108.76(15) . .

loop_
_geom_bond_atom_site_label_1
_geom_bond_atom_site_label_2
_geom_bond_distance
_geom_bond_site_symmetry_2
N1 C2 1.355(2) .
N1 C12 1.453(2) .
N1 C11 1.459(2) .
C2 O2 1.2290(19) .
C2 C3 1.514(2) .
C3 C4 1.527(2) .
C4 C5 1.500(2) .
C5 C6 1.356(2) .
C5 C51 1.498(2) .
C6 C7 1.464(2) .
C6 C10 1.468(2) .
C7 C8 1.347(3) .
C8 C9 1.446(3) .
C9 C10 1.345(2) .

loop_
_geom_torsion_atom_site_label_1
_geom_torsion_atom_site_label_2
_geom_torsion_atom_site_label_3
_geom_torsion_atom_site_label_4
_geom_torsion
_geom_torsion_site_symmetry_1
_geom_torsion_site_symmetry_2
_geom_torsion_site_symmetry_3
_geom_torsion_site_symmetry_4
C12 N1 C2 O2 4.7(2) . . . .
C11 N1 C2 O2 176.36(16) . . . .
C12 N1 C2 C3 -176.07(13) . . . .
C11 N1 C2 C3 -4.4(2) . . . .
O2 C2 C3 C4 -2.2(2) . . . .
N1 C2 C3 C4 178.58(14) . . . .
C2 C3 C4 C5 172.82(13) . . . .
C3 C4 C5 C6 -117.55(16) . . . .
C3 C4 C5 C51 62.58(19) . . . .
C51 C5 C6 C7 0.9(2) . . . .
C4 C5 C6 C7 -178.98(14) . . . .
C51 C5 C6 C10 -178.57(14) . . . .
C4 C5 C6 C10 1.6(2) . . . .
C5 C6 C7 C8 -179.04(15) . . . .
C10 C6 C7 C8 0.50(17) . . . .
C6 C7 C8 C9 -0.25(18) . . . .
C7 C8 C9 C10 -0.1(2) . . . .
C8 C9 C10 C6 0.46(19) . . . .
C5 C6 C10 C9 178.96(15) . . . .
C7 C6 C10 C9 -0.59(17) . . . .
